data_4349727
loop_
_publ_author_name
'Wang, Long-Fei'
'Qiu, Jiang-Zhen'
'Chen, Yan-Cong'
'Liu, Jun-Liang'
'Li, Quan-Wen'
'Jia, Jian-Hua'
'Tong, Ming-Liang'

_publ_section_title
;
 [2 + 2] Photochemical modulation of the Dy(iii) single-molecule magnet:
 opposite influence on the energy barrier and relaxation time
;
_journal_issue 8
_journal_name_full 'Inorganic Chemistry Frontiers'
_journal_page_first 1311
_journal_paper_doi 10.1039/C7QI00221A
_journal_volume 4
_journal_year 2017
_chemical_formula_moiety 'C40 H34 Dy2 N14 O10 S6, 2(C N S), 2(C24 H22 N4)'
_chemical_formula_sum 'C90 H78 Dy2 N24 O10 S8'
_chemical_formula_weight 2237.24
_space_group_crystal_system triclinic
_space_group_IT_number 2
_space_group_name_Hall '-P 1'
_space_group_name_H-M_alt 'P -1'
_atom_sites_solution_hydrogens geom
_atom_sites_solution_primary direct
_atom_sites_solution_secondary difmap
_audit_creation_date 2017-02-15
_audit_creation_method
;
Olex2 1.2
(compiled 2016.02.19 svn.r3266 for OlexSys, GUI svn.r5155)
;
_audit_update_record
;
2017-02-17 deposited with the CCDC.
2017-06-05 downloaded from the CCDC.
;
_cell_angle_alpha 92.928(9)
_cell_angle_beta 101.037(9)
_cell_angle_gamma 110.598(8)
_cell_formula_units_Z 1
_cell_length_a 10.196(3)
_cell_length_b 13.238(4)
_cell_length_c 19.296(6)
_cell_measurement_reflns_used 9944
_cell_measurement_temperature 150(2)
_cell_measurement_theta_max 27.21
_cell_measurement_theta_min 2.55
_cell_volume 2372.9(13)
_computing_molecular_graphics 'Olex2 (Dolomanov et al., 2009)'
_computing_publication_material 'Olex2 (Dolomanov et al., 2009)'
_computing_structure_refinement 'XL (Sheldrick, 2008)'
_computing_structure_solution 'SIR2004 (Burla et al., 2007)'
_diffrn_ambient_temperature 149.99
_diffrn_measured_fraction_theta_full 0.998
_diffrn_measured_fraction_theta_max 0.998
_diffrn_measurement_device_type 'CCD area detector'
_diffrn_measurement_method 'phi and omega scans'
_diffrn_radiation_monochromator graphite
_diffrn_radiation_type MoK\a
_diffrn_radiation_wavelength 0.71073
_diffrn_reflns_av_R_equivalents 0.0577
_diffrn_reflns_av_unetI/netI 0.0419
_diffrn_reflns_limit_h_max 12
_diffrn_reflns_limit_h_min -12
_diffrn_reflns_limit_k_max 16
_diffrn_reflns_limit_k_min -16
_diffrn_reflns_limit_l_max 23
_diffrn_reflns_limit_l_min -23
_diffrn_reflns_number 43992
_diffrn_reflns_theta_full 25.50
_diffrn_reflns_theta_max 25.50
_diffrn_reflns_theta_min 2.72
_diffrn_source 'fine-focus sealed tube'
_exptl_absorpt_coefficient_mu 1.809
_exptl_absorpt_correction_T_max 0.9511
_exptl_absorpt_correction_T_min 0.8629
_exptl_absorpt_correction_type multi-scan
_exptl_absorpt_process_details
;
SADABS-2014/5 (Bruker,2014/5) was used for absorption correction.
wR2(int) was 0.1668 before and 0.0748 after correction.
The Ratio of minimum to maximum transmission is 0.6499.
The \l/2 correction factor is Not present.
;
_exptl_crystal_colour colourless
_exptl_crystal_colour_primary colourless
_exptl_crystal_density_diffrn 1.566
_exptl_crystal_density_method 'not measured'
_exptl_crystal_description plate
_exptl_crystal_F_000 1126
_exptl_crystal_size_max 0.084
_exptl_crystal_size_mid 0.072
_exptl_crystal_size_min 0.028
_refine_diff_density_max 1.488
_refine_diff_density_min -1.478
_refine_diff_density_rms 0.100
_refine_ls_extinction_method none
_refine_ls_goodness_of_fit_ref 1.048
_refine_ls_hydrogen_treatment mixed
_refine_ls_matrix_type full
_refine_ls_number_parameters 644
_refine_ls_number_reflns 8824
_refine_ls_number_restraints 30
_refine_ls_restrained_S_all 1.047
_refine_ls_R_factor_all 0.0452
_refine_ls_R_factor_gt 0.0365
_refine_ls_shift/su_max 0.001
_refine_ls_shift/su_mean 0.000
_refine_ls_structure_factor_coef Fsqd
_refine_ls_weighting_details 'calc w=1/[\s^2^(Fo^2^)+(0.0277P)^2^+7.1154P] where P=(Fo^2^+2Fc^2^)/3'
_refine_ls_weighting_scheme calc
_refine_ls_wR_factor_gt 0.0812
_refine_ls_wR_factor_ref 0.0848
_reflns_number_gt 7773
_reflns_number_total 8824
_reflns_threshold_expression >2sigma(I)
_cod_data_source_file c7qi00221a2.cif
_cod_data_source_block a
_cod_original_cell_volume 2372.9(12)
_cod_database_code 4349727
_olex2_refinement_description
;
1. Fixed Uiso
 At 1.2 times of:
  All C(H) groups, All N(H) groups, All O(H,H) groups
2. Shared sites
{N7A, N7B}
{N8A, N8B}
3. Uiso/Uaniso restraints and constraints
Uanis(C18A) \\sim Ueq: with sigma of 0.01 and sigma for terminal atoms of 0.02
Uanis(C18B) \\sim Ueq: with sigma of 0.01 and sigma for terminal atoms of 0.02
Uanis(C19A) \\sim Ueq: with sigma of 0.01 and sigma for terminal atoms of 0.02
Uanis(C21A) \\sim Ueq: with sigma of 0.01 and sigma for terminal atoms of 0.02
Uanis(C20B) \\sim Ueq: with sigma of 0.01 and sigma for terminal atoms of 0.02
Uanis(N7A) = Uanis(N7B)
Uanis(N8A) = Uanis(N8B)
Uanis(C10A) = Uanis(C10B)
Uanis(C11A) = Uanis(C11B)
Uanis(C12A) = Uanis(C12B)
Uanis(C13A) = Uanis(C13B)
Uanis(C14A) = Uanis(C14B)
Uanis(C15A) = Uanis(C15B)
Uanis(C16A) = Uanis(C16B)
Uanis(C17A) = Uanis(C17B)
Uanis(C18A) = Uanis(C18B)
Uanis(C19A) = Uanis(C19B)
Uanis(C20A) = Uanis(C20B)
Uanis(C21A) = Uanis(C21B)
4. Others
 Sof(N7B)=Sof(C10B)=Sof(H10B)=Sof(C11B)=Sof(H11B)=Sof(C12B)=Sof(C13B)=
 Sof(H13B)=Sof(C14B)=Sof(H14B)=Sof(N8B)=Sof(C19B)=Sof(H19B)=Sof(C18B)=Sof(H18B)=
 Sof(C17B)=Sof(C21B)=Sof(H21B)=Sof(C20B)=Sof(H20B)=Sof(C15B)=Sof(H15B)=
 Sof(C16B)=Sof(H16B)=1-FVAR(1)
 Sof(N7A)=Sof(C10A)=Sof(H10A)=Sof(C11A)=Sof(H11A)=Sof(C12A)=Sof(C13A)=
 Sof(H13A)=Sof(C14A)=Sof(H14A)=Sof(N8A)=Sof(C19A)=Sof(H19A)=Sof(C18A)=Sof(H18A)=
 Sof(C17A)=Sof(C21A)=Sof(H21A)=Sof(C20A)=Sof(H20A)=Sof(C15A)=Sof(H15A)=
 Sof(C16A)=Sof(H16A)=FVAR(1)
5.a Riding coordinates:
 O1W(H1WA,H1WB), N12(H12)
5.b Ternary CH refined with riding coordinates:
 C15A(H15A), C16A(H16A), C15B(H15B), C16B(H16B), C39(H39), C40(H40)
5.c Aromatic/amide H refined with riding coordinates:
 N5(H5), N9(H9A), C6(H6), C7(H7), C8(H8), C9(H9), C11A(H11A), C13A(H13A),
 C14A(H14A), C19A(H19A), C18A(H18A), C21A(H21A), C20A(H20A), C10B(H10B),
 C11B(H11B), C13B(H13B), C14B(H14B), C19B(H19B), C18B(H18B), C21B(H21B),
 C20B(H20B), C22(H22), C23(H23), C25(H25), C26(H26), C27(H27), C28(H28),
 C30(H30), C31(H31), C32(H32), C33(H33), C34(H34), C35(H35), C37(H37), C38(H38),
  C42(H42), C43(H43), C44(H44), C45(H45)
;
_olex2_submission_special_instructions 'No special instructions were received'

loop_
_space_group_symop_id
_space_group_symop_operation_xyz
1 'x, y, z'
2 '-x, -y, -z'

loop_
_atom_site_label
_atom_site_type_symbol
_atom_site_fract_x
_atom_site_fract_y
_atom_site_fract_z
_atom_site_U_iso_or_equiv
_atom_site_adp_type
_atom_site_occupancy
_atom_site_calc_flag
_atom_site_disorder_assembly
_atom_site_disorder_group
_atom_site_refinement_flags_posn
_atom_site_refinement_flags_adp
Dy1 Dy 0.809718(19) 0.334500(15) 0.220756(10) 0.02020(7) Uani 1 d . . . .
S1 S 0.66998(13) -0.06744(9) 0.11630(7) 0.0383(3) Uani 1 d A . . .
S2 S 0.47120(13) 0.32478(10) -0.01429(6) 0.0318(3) Uani 1 d A . . .
S3 S 0.40572(17) 0.23104(14) 0.35670(10) 0.0726(5) Uani 1 d A . . .
S4 S -0.0486(2) 0.73084(16) 0.29154(14) 0.0882(6) Uani 1 d . . . .
O1 O 0.8548(3) 0.4935(2) 0.15310(18) 0.0360(8) Uani 1 d A . . .
O1W O 0.9425(3) 0.4833(3) 0.30783(17) 0.0409(8) Uani 1 d A . . .
H1WA H 0.9546 0.5443 0.2925 0.049 Uiso 1 d . . R .
H1WB H 1.0230 0.4811 0.3281 0.049 Uiso 1 d . . R .
O2 O 0.6911(3) 0.4712(2) 0.21274(15) 0.0274(6) Uani 1 d A . . .
O3 O 0.7132(4) 0.5845(3) 0.1341(2) 0.0467(9) Uani 1 d . . . .
O4 O 1.0099(3) 0.3473(3) 0.1879(2) 0.0417(9) Uani 1 d A . . .
N1 N 0.7511(4) 0.1443(3) 0.1825(2) 0.0303(8) Uani 1 d A . . .
N2 N 0.6273(4) 0.2872(3) 0.1101(2) 0.0341(9) Uani 1 d A . . .
N3 N 0.6290(4) 0.2774(3) 0.28692(19) 0.0295(8) Uani 1 d A . . .
N4 N 0.7524(4) 0.5188(3) 0.1662(2) 0.0304(8) Uani 1 d A . . .
N5 N 1.3261(5) 0.4428(4) 0.0820(3) 0.0554(13) Uani 1 d A . . .
H5 H 1.3953 0.4631 0.0586 0.066 Uiso 1 calc . . R .
N6 N 0.1888(5) 0.8331(4) 0.3960(2) 0.0458(11) Uani 1 d . . . .
N9 N 0.3487(4) 0.0119(3) 0.22583(19) 0.0323(9) Uani 1 d . . . .
H9A H 0.4149 0.0042 0.2595 0.039 Uiso 1 calc . . R .
N10 N -0.1867(4) 0.2836(3) -0.0790(2) 0.0362(9) Uani 1 d . . . .
N11 N 0.1747(4) 0.5065(3) 0.4082(2) 0.0374(9) Uani 1 d . . . .
N12 N 0.6440(4) 0.3127(3) 0.8075(2) 0.0378(9) Uani 1 d . . . .
H12 H 0.6912 0.3065 0.8505 0.045 Uiso 1 d . . R .
C1 C 0.7194(4) 0.0567(4) 0.1554(2) 0.0280(9) Uani 1 d . . . .
C2 C 0.5637(5) 0.3030(3) 0.0583(2) 0.0273(9) Uani 1 d . . . .
C3 C 0.5371(5) 0.2585(4) 0.3167(3) 0.0328(10) Uani 1 d . . . .
C4 C 0.0812(8) 0.7783(6) 0.3543(3) 0.0626(19) Uani 1 d . . . .
C5 C 1.1112(4) 0.3790(3) 0.1548(2) 0.0272(9) Uani 1 d . . . .
C6 C 1.0998(5) 0.4321(3) 0.0939(3) 0.0334(10) Uani 1 d A . . .
H6 H 1.0150 0.4464 0.0770 0.040 Uiso 1 calc . . R .
C7 C 1.2072(6) 0.4629(4) 0.0593(3) 0.0433(12) Uani 1 d . . . .
H7 H 1.1982 0.4992 0.0185 0.052 Uiso 1 calc A . R .
C8 C 1.3429(6) 0.3926(5) 0.1396(4) 0.0581(16) Uani 1 d . . . .
H8 H 1.4290 0.3790 0.1541 0.070 Uiso 1 calc A . R .
C9 C 1.2400(5) 0.3605(4) 0.1778(3) 0.0405(12) Uani 1 d A . . .
H9 H 1.2542 0.3263 0.2191 0.049 Uiso 1 calc . . R .
N7A N 0.9313(4) 0.2568(3) 0.32323(19) 0.0286(8) Uani 0.638(4) d A 1 . .
C10A C 1.0064(17) 0.1932(14) 0.3016(5) 0.022(2) Uani 0.638(4) d A 1 . .
H10A H 1.028(7) 0.197(6) 0.254(4) 0.026 Uiso 0.638(4) d A 1 R .
C11A C 1.0514(8) 0.1281(7) 0.3467(4) 0.0224(17) Uani 0.638(4) d A 1 . .
H11A H 1.1013 0.0858 0.3313 0.027 Uiso 0.638(4) calc A 1 R .
C12A C 1.0239(7) 0.1244(5) 0.4143(4) 0.0164(14) Uani 0.638(4) d A 1 . .
C13A C 0.9573(9) 0.1914(7) 0.4346(5) 0.0241(18) Uani 0.638(4) d A 1 . .
H13A H 0.9445 0.1975 0.4819 0.029 Uiso 0.638(4) calc A 1 R .
C14A C 0.9086(18) 0.2506(9) 0.3844(8) 0.024(2) Uani 0.638(4) d A 1 . .
H14A H 0.8533 0.2895 0.3982 0.029 Uiso 0.638(4) calc A 1 R .
N8A N 1.4571(4) 0.0261(3) 0.6713(2) 0.0356(9) Uani 0.638(4) d A 1 . .
C19A C 1.436(3) 0.0098(15) 0.6038(16) 0.040(4) Uani 0.638(4) d A 1 . U
H19A H 1.5003 -0.0135 0.5841 0.049 Uiso 0.638(4) calc A 1 R .
C18A C 1.3200(10) 0.0243(8) 0.5555(5) 0.034(2) Uani 0.638(4) d A 1 . U
H18A H 1.3085 0.0104 0.5054 0.041 Uiso 0.638(4) calc A 1 R .
C17A C 1.2254(8) 0.0591(7) 0.5834(4) 0.0189(16) Uani 0.638(4) d A 1 . .
C21A C 1.2545(9) 0.0834(7) 0.6568(4) 0.0215(18) Uani 0.638(4) d A 1 . U
H21A H 1.1962 0.1127 0.6776 0.026 Uiso 0.638(4) calc A 1 R .
C20A C 1.361(3) 0.067(2) 0.6979(10) 0.026(3) Uani 0.638(4) d A 1 . .
H20A H 1.3751 0.0825 0.7480 0.031 Uiso 0.638(4) calc A 1 R .
C15A C 1.0523(6) 0.0401(5) 0.4582(3) 0.0206(11) Uani 0.638(4) d . 1 . .
H15A H 1.1257 0.0162 0.4421 0.025 Uiso 0.638(4) calc A 1 R .
C16A C 1.0868(6) 0.0627(5) 0.5399(3) 0.0209(11) Uani 0.638(4) d . 1 . .
H16A H 1.0743 0.1314 0.5552 0.025 Uiso 0.638(4) calc A 1 R .
N7B N 0.9313(4) 0.2568(3) 0.32323(19) 0.0286(8) Uani 0.362(4) d A 2 . .
C10B C 1.001(3) 0.199(3) 0.3241(12) 0.022(2) Uani 0.362(4) d A 2 . .
H10B H 1.0288 0.1886 0.2808 0.026 Uiso 0.362(4) calc A 2 R .
C11B C 1.0469(18) 0.1462(15) 0.3781(9) 0.0224(17) Uani 0.362(4) d A 2 . .
H11B H 1.1021 0.1033 0.3710 0.027 Uiso 0.362(4) calc A 2 R .
C12B C 1.0105(15) 0.1572(11) 0.4420(8) 0.0164(14) Uani 0.362(4) d A 2 . .
C13B C 0.9378(19) 0.2259(13) 0.4498(9) 0.0241(18) Uani 0.362(4) d A 2 . .
H13B H 0.9090 0.2345 0.4931 0.029 Uiso 0.362(4) calc A 2 R .
C14B C 0.908(4) 0.280(2) 0.3965(17) 0.024(2) Uani 0.362(4) d A 2 . .
H14B H 0.8708 0.3349 0.4047 0.029 Uiso 0.362(4) calc A 2 R .
N8B N 1.4571(4) 0.0261(3) 0.6713(2) 0.0356(9) Uani 0.362(4) d A 2 . .
C19B C 1.439(5) -0.016(3) 0.600(3) 0.040(4) Uani 0.362(4) d A 2 . .
H19B H 1.5020 -0.0505 0.5896 0.049 Uiso 0.362(4) calc A 2 R .
C18B C 1.341(2) -0.0116(15) 0.5474(11) 0.034(2) Uani 0.362(4) d A 2 . U
H18B H 1.3379 -0.0380 0.5002 0.041 Uiso 0.362(4) calc A 2 R .
C17B C 1.2405(19) 0.0314(13) 0.5594(8) 0.0189(16) Uani 0.362(4) d A 2 . .
C21B C 1.245(2) 0.0668(15) 0.6280(10) 0.0215(18) Uani 0.362(4) d A 2 . .
H21B H 1.1773 0.0944 0.6401 0.026 Uiso 0.362(4) calc A 2 R .
C20B C 1.369(6) 0.059(5) 0.684(2) 0.026(3) Uani 0.362(4) d A 2 . U
H20B H 1.3755 0.0815 0.7326 0.031 Uiso 0.362(4) calc A 2 R .
C15B C 1.0267(11) 0.0883(9) 0.5012(6) 0.0206(11) Uani 0.362(4) d . 2 . .
H15B H 1.0587 0.1345 0.5484 0.025 Uiso 0.362(4) calc A 2 R .
C16B C 1.1138(11) 0.0163(9) 0.4994(6) 0.0209(11) Uani 0.362(4) d . 2 . .
H16B H 1.1419 0.0146 0.4526 0.025 Uiso 0.362(4) calc A 2 R .
C22 C 0.2491(5) 0.4420(4) 0.4079(2) 0.0345(11) Uani 1 d . . . .
H22 H 0.2587 0.4152 0.3633 0.041 Uiso 1 calc . . R .
C23 C 0.3131(4) 0.4120(4) 0.4683(2) 0.0304(10) Uani 1 d . . . .
H23 H 0.3656 0.3658 0.4652 0.037 Uiso 1 calc . . R .
C24 C 0.3000(5) 0.4498(4) 0.5339(2) 0.0314(10) Uani 1 d . . . .
C25 C 0.2248(6) 0.5190(4) 0.5344(3) 0.0463(13) Uani 1 d . . . .
H25 H 0.2148 0.5484 0.5781 0.056 Uiso 1 calc . . R .
C26 C 0.1653(6) 0.5444(5) 0.4716(3) 0.0477(13) Uani 1 d . . . .
H26 H 0.1142 0.5919 0.4730 0.057 Uiso 1 calc . . R .
C27 C 0.3608(5) 0.4203(4) 0.6012(2) 0.0339(10) Uani 1 d . . . .
H27 H 0.3378 0.4442 0.6430 0.041 Uiso 1 calc . . R .
C28 C 0.4451(5) 0.3635(4) 0.6091(2) 0.0321(10) Uani 1 d . . . .
H28 H 0.4645 0.3351 0.5677 0.038 Uiso 1 calc . . R .
C29 C 0.5097(5) 0.3423(3) 0.6781(2) 0.0287(9) Uani 1 d . . . .
C30 C 0.6309(5) 0.3155(4) 0.6851(3) 0.0379(11) Uani 1 d . . . .
H30 H 0.6677 0.3062 0.6446 0.046 Uiso 1 calc . . R .
C31 C 0.6964(5) 0.3026(4) 0.7505(3) 0.0423(12) Uani 1 d . . . .
H31 H 0.7809 0.2861 0.7556 0.051 Uiso 1 calc . . R .
C32 C 0.5228(5) 0.3321(4) 0.8020(3) 0.0370(11) Uani 1 d . . . .
H32 H 0.4839 0.3345 0.8427 0.044 Uiso 1 calc . . R .
C33 C 0.4547(5) 0.3486(4) 0.7379(2) 0.0343(10) Uani 1 d . . . .
H33 H 0.3698 0.3642 0.7343 0.041 Uiso 1 calc . . R .
C34 C -0.0550(5) 0.3016(4) -0.0902(3) 0.0389(11) Uani 1 d . . . .
H34 H -0.0169 0.3564 -0.1187 0.047 Uiso 1 calc . . R .
C35 C 0.0266(5) 0.2446(4) -0.0625(3) 0.0342(10) Uani 1 d . . . .
H35 H 0.1193 0.2596 -0.0719 0.041 Uiso 1 calc . . R .
C36 C -0.0264(4) 0.1648(3) -0.0207(2) 0.0255(9) Uani 1 d . . . .
C37 C -0.1588(5) 0.1506(3) -0.0055(2) 0.0295(10) Uani 1 d . . . .
H37 H -0.1958 0.1002 0.0258 0.035 Uiso 1 calc . . R .
C38 C -0.2365(5) 0.2100(4) -0.0360(2) 0.0350(10) Uani 1 d . . . .
H38 H -0.3282 0.1983 -0.0262 0.042 Uiso 1 calc . . R .
C39 C 0.0495(4) 0.0879(3) -0.0043(2) 0.0234(9) Uani 1 d . . . .
H39 H 0.1551 0.1237 -0.0011 0.028 Uiso 1 calc . . R .
C40 C 0.0188(4) 0.0223(3) 0.0581(2) 0.0231(8) Uani 1 d . . . .
H40 H -0.0581 0.0366 0.0775 0.028 Uiso 1 calc . . R .
C41 C 0.1411(4) 0.0288(3) 0.1184(2) 0.0249(9) Uani 1 d . . . .
C42 C 0.2855(5) 0.0742(4) 0.1177(2) 0.0305(10) Uani 1 d . . . .
H42 H 0.3145 0.1125 0.0795 0.037 Uiso 1 calc . . R .
C43 C 0.3865(5) 0.0642(4) 0.1719(3) 0.0349(11) Uani 1 d . . . .
H43 H 0.4854 0.0954 0.1709 0.042 Uiso 1 calc . . R .
C44 C 0.2104(5) -0.0295(4) 0.2295(2) 0.0342(10) Uani 1 d . . . .
H44 H 0.1853 -0.0647 0.2693 0.041 Uiso 1 calc . . R .
C45 C 0.1055(5) -0.0222(4) 0.1772(2) 0.0308(10) Uani 1 d . . . .
H45 H 0.0079 -0.0517 0.1807 0.037 Uiso 1 calc . . R .

loop_
_atom_site_aniso_label
_atom_site_aniso_U_11
_atom_site_aniso_U_22
_atom_site_aniso_U_33
_atom_site_aniso_U_23
_atom_site_aniso_U_13
_atom_site_aniso_U_12
Dy1 0.01582(10) 0.02341(10) 0.02519(11) 0.01188(7) 0.00575(7) 0.01006(7)
S1 0.0386(6) 0.0268(6) 0.0501(7) 0.0028(5) 0.0211(6) 0.0071(5)
S2 0.0408(6) 0.0410(6) 0.0202(5) 0.0062(5) 0.0036(5) 0.0244(5)
S3 0.0539(9) 0.0634(10) 0.0964(13) -0.0164(9) 0.0549(9) 0.0005(8)
S4 0.0584(11) 0.0614(11) 0.1353(19) 0.0017(11) 0.0032(11) 0.0220(9)
O1 0.0298(16) 0.0364(17) 0.056(2) 0.0271(16) 0.0209(15) 0.0203(14)
O1W 0.0356(18) 0.0335(17) 0.046(2) 0.0089(15) -0.0121(15) 0.0139(15)
O2 0.0264(15) 0.0299(15) 0.0322(16) 0.0131(13) 0.0105(13) 0.0149(13)
O3 0.047(2) 0.048(2) 0.064(2) 0.0362(18) 0.0179(18) 0.0336(17)
O4 0.0305(17) 0.0463(19) 0.069(2) 0.0356(18) 0.0325(17) 0.0246(15)
N1 0.0280(19) 0.028(2) 0.037(2) 0.0081(17) 0.0082(16) 0.0127(16)
N2 0.038(2) 0.039(2) 0.028(2) 0.0072(17) 0.0006(17) 0.0206(18)
N3 0.0252(19) 0.038(2) 0.030(2) 0.0110(16) 0.0112(16) 0.0141(16)
N4 0.0238(18) 0.032(2) 0.041(2) 0.0148(17) 0.0058(16) 0.0164(16)
N5 0.047(3) 0.064(3) 0.071(3) 0.015(3) 0.043(3) 0.023(2)
N6 0.039(2) 0.048(3) 0.036(2) -0.015(2) 0.005(2) 0.004(2)
N9 0.028(2) 0.037(2) 0.029(2) -0.0023(17) -0.0110(16) 0.0181(17)
N10 0.046(2) 0.031(2) 0.037(2) 0.0144(17) 0.0049(18) 0.0221(18)
N11 0.030(2) 0.043(2) 0.033(2) 0.0084(18) -0.0007(17) 0.0098(18)
N12 0.047(2) 0.040(2) 0.033(2) 0.0159(18) 0.0042(18) 0.0250(19)
C1 0.019(2) 0.036(3) 0.035(2) 0.012(2) 0.0115(18) 0.0123(18)
C2 0.031(2) 0.028(2) 0.026(2) 0.0032(18) 0.0081(19) 0.0142(19)
C3 0.024(2) 0.029(2) 0.041(3) -0.001(2) 0.010(2) 0.0036(18)
C4 0.108(6) 0.080(4) 0.045(3) 0.028(3) 0.045(4) 0.073(4)
C5 0.020(2) 0.020(2) 0.044(3) 0.0026(18) 0.0112(19) 0.0077(17)
C6 0.032(2) 0.024(2) 0.047(3) 0.007(2) 0.017(2) 0.0089(19)
C7 0.053(3) 0.038(3) 0.047(3) 0.004(2) 0.028(3) 0.017(2)
C8 0.033(3) 0.074(4) 0.081(4) 0.004(3) 0.024(3) 0.031(3)
C9 0.026(2) 0.048(3) 0.055(3) 0.010(2) 0.015(2) 0.020(2)
N7A 0.0212(17) 0.0299(19) 0.033(2) 0.0167(16) 0.0021(15) 0.0081(15)
C10A 0.016(2) 0.032(3) 0.024(7) 0.019(6) 0.012(5) 0.011(2)
C11A 0.016(2) 0.028(4) 0.024(5) 0.011(4) 0.005(4) 0.008(2)
C12A 0.013(2) 0.015(4) 0.017(5) 0.003(3) -0.001(3) 0.003(2)
C13A 0.022(3) 0.030(6) 0.025(5) 0.011(4) 0.006(3) 0.015(4)
C14A 0.032(2) 0.013(7) 0.020(6) -0.005(5) -0.001(4) 0.004(5)
N8A 0.0258(19) 0.042(2) 0.031(2) 0.0060(18) -0.0070(16) 0.0106(17)
C19A 0.027(3) 0.057(9) 0.040(4) 0.003(7) 0.011(3) 0.018(6)
C18A 0.033(4) 0.050(5) 0.022(3) 0.006(4) 0.002(3) 0.020(3)
C17A 0.015(3) 0.029(5) 0.014(6) 0.009(3) 0.003(3) 0.009(3)
C21A 0.018(2) 0.023(4) 0.018(5) 0.004(4) -0.001(4) 0.003(2)
C20A 0.028(4) 0.029(4) 0.024(7) 0.006(6) 0.010(5) 0.010(3)
C15A 0.016(3) 0.027(3) 0.020(3) 0.009(2) 0.001(2) 0.011(2)
C16A 0.016(2) 0.023(3) 0.023(3) 0.007(2) 0.004(2) 0.007(2)
N7B 0.0212(17) 0.0299(19) 0.033(2) 0.0167(16) 0.0021(15) 0.0081(15)
C10B 0.016(2) 0.032(3) 0.024(7) 0.019(6) 0.012(5) 0.011(2)
C11B 0.016(2) 0.028(4) 0.024(5) 0.011(4) 0.005(4) 0.008(2)
C12B 0.013(2) 0.015(4) 0.017(5) 0.003(3) -0.001(3) 0.003(2)
C13B 0.022(3) 0.030(6) 0.025(5) 0.011(4) 0.006(3) 0.015(4)
C14B 0.032(2) 0.013(7) 0.020(6) -0.005(5) -0.001(4) 0.004(5)
N8B 0.0258(19) 0.042(2) 0.031(2) 0.0060(18) -0.0070(16) 0.0106(17)
C19B 0.027(3) 0.057(9) 0.040(4) 0.003(7) 0.011(3) 0.018(6)
C18B 0.033(4) 0.050(5) 0.022(3) 0.006(4) 0.002(3) 0.020(3)
C17B 0.015(3) 0.029(5) 0.014(6) 0.009(3) 0.003(3) 0.009(3)
C21B 0.018(2) 0.023(4) 0.018(5) 0.004(4) -0.001(4) 0.003(2)
C20B 0.028(4) 0.029(4) 0.024(7) 0.006(6) 0.010(5) 0.010(3)
C15B 0.016(3) 0.027(3) 0.020(3) 0.009(2) 0.001(2) 0.011(2)
C16B 0.016(2) 0.023(3) 0.023(3) 0.007(2) 0.004(2) 0.007(2)
C22 0.027(2) 0.042(3) 0.028(2) 0.005(2) 0.0043(19) 0.006(2)
C23 0.024(2) 0.035(2) 0.030(2) 0.0051(19) 0.0047(18) 0.0084(19)
C24 0.026(2) 0.034(2) 0.029(2) 0.0040(19) -0.0013(18) 0.0093(19)
C25 0.057(3) 0.060(3) 0.031(3) 0.004(2) 0.002(2) 0.038(3)
C26 0.051(3) 0.059(3) 0.040(3) 0.008(3) -0.001(2) 0.035(3)
C27 0.033(2) 0.044(3) 0.026(2) 0.007(2) 0.0044(19) 0.018(2)
C28 0.033(2) 0.037(2) 0.028(2) 0.0081(19) 0.0077(19) 0.013(2)
C29 0.032(2) 0.026(2) 0.030(2) 0.0096(18) 0.0085(19) 0.0117(19)
C30 0.044(3) 0.045(3) 0.039(3) 0.019(2) 0.018(2) 0.027(2)
C31 0.042(3) 0.048(3) 0.052(3) 0.023(2) 0.017(2) 0.028(2)
C32 0.050(3) 0.040(3) 0.031(2) 0.011(2) 0.011(2) 0.027(2)
C33 0.041(3) 0.039(3) 0.032(2) 0.006(2) 0.007(2) 0.026(2)
C34 0.034(3) 0.030(2) 0.048(3) 0.015(2) 0.009(2) 0.005(2)
C35 0.029(2) 0.027(2) 0.040(3) 0.009(2) 0.003(2) 0.0047(19)
C36 0.026(2) 0.022(2) 0.022(2) -0.0021(17) -0.0051(17) 0.0072(17)
C37 0.042(3) 0.027(2) 0.025(2) 0.0122(18) 0.0102(19) 0.016(2)
C38 0.042(3) 0.041(3) 0.033(3) 0.010(2) 0.014(2) 0.025(2)
C39 0.0153(18) 0.026(2) 0.026(2) 0.0071(17) 0.0026(16) 0.0044(16)
C40 0.0185(19) 0.026(2) 0.025(2) 0.0041(17) 0.0021(16) 0.0102(17)
C41 0.024(2) 0.024(2) 0.026(2) 0.0008(17) -0.0024(17) 0.0130(17)
C42 0.029(2) 0.032(2) 0.030(2) 0.0075(19) 0.0047(19) 0.0120(19)
C43 0.017(2) 0.040(3) 0.040(3) -0.001(2) -0.0025(19) 0.0065(19)
C44 0.036(3) 0.042(3) 0.025(2) 0.008(2) 0.0026(19) 0.017(2)
C45 0.023(2) 0.040(3) 0.029(2) 0.008(2) 0.0041(18) 0.0121(19)

loop_
_atom_type_symbol
_atom_type_description
_atom_type_scat_dispersion_real
_atom_type_scat_dispersion_imag
_atom_type_scat_source
C C 0.0033 0.0016 'International Tables Vol C Tables 4.2.6.8 and 6.1.1.4'
H H 0.0000 0.0000 'International Tables Vol C Tables 4.2.6.8 and 6.1.1.4'
Dy Dy -0.1892 4.4098 'International Tables Vol C Tables 4.2.6.8 and 6.1.1.4'
N N 0.0061 0.0033 'International Tables Vol C Tables 4.2.6.8 and 6.1.1.4'
O O 0.0106 0.0060 'International Tables Vol C Tables 4.2.6.8 and 6.1.1.4'
S S 0.1246 0.1234 'International Tables Vol C Tables 4.2.6.8 and 6.1.1.4'

loop_
_geom_angle_atom_site_label_1
_geom_angle_atom_site_label_2
_geom_angle_atom_site_label_3
_geom_angle
_geom_angle_site_symmetry_1
_geom_angle_site_symmetry_3
O1 Dy1 O2 51.08(9) . .
O1 Dy1 N4 25.72(10) . .
O1 Dy1 N7A 142.24(11) . .
O1W Dy1 O1 76.08(11) . .
O1W Dy1 O2 70.68(10) . .
O1W Dy1 N1 146.93(12) . .
O1W Dy1 N2 139.61(12) . .
O1W Dy1 N3 90.05(13) . .
O1W Dy1 N4 74.20(11) . .
O1W Dy1 N7A 74.79(11) . .
O2 Dy1 N4 25.62(9) . .
O2 Dy1 N7A 135.27(11) . .
O4 Dy1 O1 77.06(10) . .
O4 Dy1 O1W 88.96(13) . .
O4 Dy1 O2 127.01(10) . .
O4 Dy1 N1 81.28(12) . .
O4 Dy1 N2 104.92(14) . .
O4 Dy1 N3 156.83(12) . .
O4 Dy1 N4 102.66(11) . .
O4 Dy1 N7A 78.90(12) . .
N1 Dy1 O1 131.00(12) . .
N1 Dy1 O2 138.91(11) . .
N1 Dy1 N2 73.40(13) . .
N1 Dy1 N4 138.74(12) . .
N1 Dy1 N7A 72.35(12) . .
N2 Dy1 O1 70.67(12) . .
N2 Dy1 O2 70.76(11) . .
N2 Dy1 N4 65.85(12) . .
N2 Dy1 N7A 144.48(12) . .
N3 Dy1 O1 125.02(11) . .
N3 Dy1 O2 74.03(11) . .
N3 Dy1 N1 87.05(12) . .
N3 Dy1 N2 90.65(13) . .
N3 Dy1 N4 99.33(11) . .
N3 Dy1 N7A 78.50(12) . .
N7A Dy1 N4 148.91(11) . .
N4 O1 Dy1 96.0(2) . .
Dy1 O1W H1WA 113.4 . .
Dy1 O1W H1WB 112.3 . .
H1WA O1W H1WB 110.2 . .
N4 O2 Dy1 95.4(2) . .
C5 O4 Dy1 158.4(3) . .
C1 N1 Dy1 171.1(3) . .
C2 N2 Dy1 156.2(3) . .
C3 N3 Dy1 172.7(4) . .
O1 N4 Dy1 58.30(18) . .
O2 N4 Dy1 59.03(18) . .
O2 N4 O1 116.4(3) . .
O3 N4 Dy1 169.7(3) . .
O3 N4 O1 121.6(4) . .
O3 N4 O2 121.9(4) . .
C7 N5 H5 119.3 . .
C7 N5 C8 121.5(4) . .
C8 N5 H5 119.3 . .
C43 N9 H9A 119.8 . .
C43 N9 C44 120.4(4) . .
C44 N9 H9A 119.8 . .
C38 N10 C34 118.1(4) . .
C22 N11 C26 116.8(4) . .
C31 N12 H12 119.4 . .
C31 N12 C32 121.2(4) . .
C32 N12 H12 119.4 . .
N1 C1 S1 178.4(4) . .
N2 C2 S2 178.9(4) . .
N3 C3 S3 178.7(5) . .
N6 C4 S4 166.8(6) . .
O4 C5 C6 122.2(4) . .
O4 C5 C9 120.8(4) . .
C6 C5 C9 117.1(4) . .
C5 C6 H6 119.6 . .
C7 C6 C5 120.9(5) . .
C7 C6 H6 119.6 . .
N5 C7 C6 120.3(5) . .
N5 C7 H7 119.8 . .
C6 C7 H7 119.8 . .
N5 C8 H8 119.2 . .
N5 C8 C9 121.6(5) . .
C9 C8 H8 119.2 . .
C5 C9 H9 120.6 . .
C8 C9 C5 118.7(5) . .
C8 C9 H9 120.6 . .
C10A N7A Dy1 114.3(5) . .
C14A N7A Dy1 127.5(7) . .
C14A N7A C10A 116.6(8) . .
N7A C10A H10A 119(4) . .
C11A C10A N7A 121.0(6) . .
C11A C10A H10A 120(4) . .
C10A C11A H11A 119.9 . .
C10A C11A C12A 120.1(8) . .
C12A C11A H11A 119.9 . .
C11A C12A C15A 119.2(6) . .
C13A C12A C11A 117.0(7) . .
C13A C12A C15A 123.4(7) . .
C12A C13A H13A 120.5 . .
C12A C13A C14A 119.1(8) . .
C14A C13A H13A 120.5 . .
N7A C14A C13A 125.9(10) . .
N7A C14A H14A 117.1 . .
C13A C14A H14A 117.1 . .
C19A N8A C20A 115.4(14) . .
N8A C19A H19A 117.9 . .
N8A C19A C18A 124.3(18) . .
C18A C19A H19A 117.9 . .
C19A C18A H18A 120.8 . .
C17A C18A C19A 118.4(13) . .
C17A C18A H18A 120.8 . .
C18A C17A C16A 124.4(8) . .
C21A C17A C18A 117.1(8) . .
C21A C17A C16A 118.3(7) . .
C17A C21A H21A 119.4 . .
C20A C21A C17A 121.1(11) . .
C20A C21A H21A 119.4 . .
N8A C20A H20A 118.3 . .
C21A C20A N8A 123.4(13) . .
C21A C20A H20A 118.3 . .
C12A C15A H15A 110.3 . .
C12A C15A C16A 119.5(6) . .
C12A C15A C16A 114.9(5) . 2_756
C16A C15A H15A 110.3 . .
C16A C15A H15A 110.3 2_756 .
C16A C15A C16A 89.9(4) . 2_756
C17A C16A C15A 120.1(6) . .
C17A C16A C15A 114.0(5) . 2_756
C17A C16A H16A 110.4 . .
C15A C16A C15A 90.1(5) . 2_756
C15A C16A H16A 110.4 2_756 .
C15A C16A H16A 110.4 . .
H10A C10B H10B 11.3 . .
C11B C10B H10A 126(4) . .
C11B C10B H10B 114.9 . .
C10B C11B H11B 120.9 . .
C12B C11B C10B 118.2(17) . .
C12B C11B H11B 120.9 . .
C11B C12B C13B 117.7(14) . .
C11B C12B C15B 124.5(15) . .
C13B C12B C15B 117.2(14) . .
C12B C13B H13B 120.2 . .
C14B C13B C12B 119.7(17) . .
C14B C13B H13B 120.2 . .
C13B C14B H14B 118.9 . .
C18B C19B H19B 118.1 . .
C19B C18B H18B 119.5 . .
C19B C18B C17B 121(3) . .
C17B C18B H18B 119.5 . .
C18B C17B C16B 118.5(15) . .
C21B C17B C18B 118.1(17) . .
C21B C17B C16B 122.1(15) . .
C17B C21B H21B 122.4 . .
C17B C21B C20B 115(2) . .
C20B C21B H21B 122.4 . .
C21B C20B H20B 117.7 . .
C12B C15B H15B 109.8 . .
C12B C15B C16B 115.0(9) . 2_756
C16B C15B C12B 120.8(10) . .
C16B C15B H15B 109.8 2_756 .
C16B C15B H15B 109.8 . .
C16B C15B C16B 90.2(8) . 2_756
C17B C16B C15B 114.7(10) . 2_756
C17B C16B C15B 120.4(10) . .
C17B C16B H16B 110.1 . .
C15B C16B C15B 89.8(8) . 2_756
C15B C16B H16B 110.1 2_756 .
C15B C16B H16B 110.1 . .
N11 C22 H22 118.2 . .
N11 C22 C23 123.7(4) . .
C23 C22 H22 118.2 . .
C22 C23 H23 120.4 . .
C22 C23 C24 119.1(4) . .
C24 C23 H23 120.4 . .
C23 C24 C25 117.2(4) . .
C23 C24 C27 123.4(4) . .
C25 C24 C27 119.5(4) . .
C24 C25 H25 120.3 . .
C26 C25 C24 119.5(5) . .
C26 C25 H25 120.3 . .
N11 C26 C25 123.7(5) . .
N11 C26 H26 118.1 . .
C25 C26 H26 118.1 . .
C24 C27 H27 117.1 . .
C28 C27 C24 125.7(4) . .
C28 C27 H27 117.1 . .
C27 C28 H28 118.4 . .
C27 C28 C29 123.3(4) . .
C29 C28 H28 118.4 . .
C30 C29 C28 119.4(4) . .
C30 C29 C33 118.3(4) . .
C33 C29 C28 122.2(4) . .
C29 C30 H30 120.4 . .
C31 C30 C29 119.3(4) . .
C31 C30 H30 120.4 . .
N12 C31 C30 121.1(4) . .
N12 C31 H31 119.5 . .
C30 C31 H31 119.5 . .
N12 C32 H32 119.9 . .
N12 C32 C33 120.1(4) . .
C33 C32 H32 119.9 . .
C29 C33 H33 120.1 . .
C32 C33 C29 119.9(4) . .
C32 C33 H33 120.1 . .
N10 C34 H34 118.6 . .
N10 C34 C35 122.8(4) . .
C35 C34 H34 118.6 . .
C34 C35 H35 120.2 . .
C34 C35 C36 119.7(4) . .
C36 C35 H35 120.2 . .
C35 C36 C37 117.6(4) . .
C35 C36 C39 118.3(4) . .
C37 C36 C39 123.4(4) . .
C36 C37 H37 120.2 . .
C38 C37 C36 119.7(4) . .
C38 C37 H37 120.2 . .
N10 C38 C37 122.0(4) . .
N10 C38 H38 119.0 . .
C37 C38 H38 119.0 . .
C36 C39 H39 111.5 . .
C36 C39 C40 113.0(3) . 2
C36 C39 C40 117.6(3) . .
C40 C39 H39 111.5 . .
C40 C39 H39 111.5 2 .
C40 C39 C40 89.9(3) . 2
C39 C40 C39 90.1(3) . 2
C39 C40 H40 109.9 . .
C39 C40 H40 109.9 2 .
C41 C40 C39 119.9(3) . .
C41 C40 C39 115.7(3) . 2
C41 C40 H40 109.9 . .
C42 C41 C40 125.2(4) . .
C42 C41 C45 117.3(4) . .
C45 C41 C40 117.2(4) . .
C41 C42 H42 119.9 . .
C43 C42 C41 120.1(4) . .
C43 C42 H42 119.9 . .
N9 C43 C42 121.0(4) . .
N9 C43 H43 119.5 . .
C42 C43 H43 119.5 . .
N9 C44 H44 119.4 . .
N9 C44 C45 121.2(4) . .
C45 C44 H44 119.4 . .
C41 C45 H45 120.1 . .
C44 C45 C41 119.9(4) . .
C44 C45 H45 120.1 . .

loop_
_geom_bond_atom_site_label_1
_geom_bond_atom_site_label_2
_geom_bond_distance
_geom_bond_site_symmetry_2
Dy1 O1 2.485(3) .
Dy1 O1W 2.335(3) .
Dy1 O2 2.501(3) .
Dy1 O4 2.205(3) .
Dy1 N1 2.413(4) .
Dy1 N2 2.436(4) .
Dy1 N3 2.370(3) .
Dy1 N4 2.905(3) .
Dy1 N7A 2.583(3) .
S1 C1 1.633(5) .
S2 C2 1.631(4) .
S3 C3 1.614(5) .
S4 C4 1.528(8) .
O1 N4 1.267(4) .
O1W H1WA 0.8498 .
O1W H1WB 0.8500 .
O2 N4 1.262(4) .
O3 N4 1.226(4) .
O4 C5 1.274(5) .
N1 C1 1.155(6) .
N2 C2 1.155(5) .
N3 C3 1.152(5) .
N5 H5 0.8800 .
N5 C7 1.329(7) .
N5 C8 1.338(8) .
N6 C4 1.193(8) .
N9 H9A 0.8800 .
N9 C43 1.323(6) .
N9 C44 1.338(6) .
N10 C34 1.341(6) .
N10 C38 1.339(6) .
N11 C22 1.327(6) .
N11 C26 1.330(7) .
N12 H12 0.8999 .
N12 C31 1.333(6) .
N12 C32 1.333(6) .
C5 C6 1.407(6) .
C5 C9 1.413(6) .
C6 H6 0.9500 .
C6 C7 1.343(6) .
C7 H7 0.9500 .
C8 H8 0.9500 .
C8 C9 1.355(7) .
C9 H9 0.9500 .
N7A C10A 1.417(15) .
N7A C14A 1.247(16) .
C10A H10A 0.99(8) .
C10A C11A 1.383(17) .
C11A H11A 0.9500 .
C11A C12A 1.387(10) .
C12A C13A 1.374(11) .
C12A C15A 1.510(9) .
C13A H13A 0.9500 .
C13A C14A 1.402(19) .
C14A H14A 0.9500 .
N8A C19A 1.27(3) .
N8A C20A 1.43(2) .
C19A H19A 0.9500 .
C19A C18A 1.43(3) .
C18A H18A 0.9500 .
C18A C17A 1.386(11) .
C17A C21A 1.386(9) .
C17A C16A 1.517(10) .
C21A H21A 0.9500 .
C21A C20A 1.31(3) .
C20A H20A 0.9500 .
C15A H15A 1.0000 .
C15A C16A 1.538(9) .
C15A C16A 1.591(8) 2_756
C16A C15A 1.591(8) 2_756
C16A H16A 1.0000 .
C10B H10B 0.9500 .
C10B C11B 1.38(4) .
C11B H11B 0.9500 .
C11B C12B 1.370(19) .
C12B C13B 1.380(18) .
C12B C15B 1.518(18) .
C13B H13B 0.9500 .
C13B C14B 1.33(4) .
C14B H14B 0.9500 .
C19B H19B 0.9500 .
C19B C18B 1.30(6) .
C18B H18B 0.9500 .
C18B C17B 1.38(2) .
C17B C21B 1.368(19) .
C17B C16B 1.51(2) .
C21B H21B 0.9500 .
C21B C20B 1.54(6) .
C20B H20B 0.9500 .
C15B H15B 1.0000 .
C15B C16B 1.517(15) .
C15B C16B 1.602(14) 2_756
C16B C15B 1.602(14) 2_756
C16B H16B 1.0000 .
C22 H22 0.9500 .
C22 C23 1.372(6) .
C23 H23 0.9500 .
C23 C24 1.385(6) .
C24 C25 1.386(7) .
C24 C27 1.462(6) .
C25 H25 0.9500 .
C25 C26 1.362(7) .
C26 H26 0.9500 .
C27 H27 0.9500 .
C27 C28 1.320(6) .
C28 H28 0.9500 .
C28 C29 1.456(6) .
C29 C30 1.386(6) .
C29 C33 1.387(6) .
C30 H30 0.9500 .
C30 C31 1.359(7) .
C31 H31 0.9500 .
C32 H32 0.9500 .
C32 C33 1.365(6) .
C33 H33 0.9500 .
C34 H34 0.9500 .
C34 C35 1.364(7) .
C35 H35 0.9500 .
C35 C36 1.383(6) .
C36 C37 1.386(6) .
C36 C39 1.493(6) .
C37 H37 0.9500 .
C37 C38 1.378(6) .
C38 H38 0.9500 .
C39 H39 1.0000 .
C39 C40 1.595(6) 2
C39 C40 1.537(5) .
C40 C39 1.595(6) 2
C40 H40 1.0000 .
C40 C41 1.508(5) .
C41 C42 1.383(6) .
C41 C45 1.393(6) .
C42 H42 0.9500 .
C42 C43 1.368(6) .
C43 H43 0.9500 .
C44 H44 0.9500 .
C44 C45 1.357(6) .
C45 H45 0.9500 .

loop_
_geom_torsion_atom_site_label_1
_geom_torsion_atom_site_label_2
_geom_torsion_atom_site_label_3
_geom_torsion_atom_site_label_4
_geom_torsion
_geom_torsion_site_symmetry_1
_geom_torsion_site_symmetry_4
Dy1 O1 N4 O2 10.7(4) . .
Dy1 O1 N4 O3 -167.8(4) . .
Dy1 O2 N4 O1 -10.6(4) . .
Dy1 O2 N4 O3 167.9(4) . .
Dy1 O4 C5 C6 -15.7(12) . .
Dy1 O4 C5 C9 165.2(7) . .
Dy1 N1 C1 S1 -68(16) . .
Dy1 N2 C2 S2 -112(22) . .
Dy1 N3 C3 S3 75(21) . .
Dy1 N7A C10A C11A -166.5(10) . .
Dy1 N7A C14A C13A 168.2(9) . .
O1 Dy1 O2 N4 6.2(2) . .
O1 Dy1 O4 C5 -11.5(9) . .
O1 Dy1 N1 C1 -14(2) . .
O1 Dy1 N2 C2 -10.5(8) . .
O1 Dy1 N3 C3 2(3) . .
O1 Dy1 N4 O2 -168.8(4) . .
O1 Dy1 N4 O3 92.8(17) . .
O1 Dy1 N7A C10A -88.3(8) . .
O1 Dy1 N7A C14A 106.9(8) . .
O1W Dy1 O1 N4 -82.4(3) . .
O1W Dy1 O2 N4 93.7(2) . .
O1W Dy1 O4 C5 -87.4(9) . .
O1W Dy1 N1 C1 -153(2) . .
O1W Dy1 N2 C2 25.8(10) . .
O1W Dy1 N3 C3 74(3) . .
O1W Dy1 N4 O1 90.7(3) . .
O1W Dy1 N4 O2 -78.2(2) . .
O1W Dy1 N4 O3 -176.6(16) . .
O1W Dy1 N7A C10A -129.0(8) . .
O1W Dy1 N7A C14A 66.2(8) . .
O2 Dy1 O1 N4 -6.2(2) . .
O2 Dy1 O4 C5 -22.8(10) . .
O2 Dy1 N1 C1 60(2) . .
O2 Dy1 N2 C2 43.9(8) . .
O2 Dy1 N3 C3 5(3) . .
O2 Dy1 N4 O1 168.8(4) . .
O2 Dy1 N4 O3 -98.4(16) . .
O2 Dy1 N7A C10A -169.4(7) . .
O2 Dy1 N7A C14A 25.8(8) . .
O4 Dy1 O1 N4 -174.6(3) . .
O4 Dy1 O2 N4 20.4(3) . .
O4 Dy1 N1 C1 -78(2) . .
O4 Dy1 N2 C2 -80.7(9) . .
O4 Dy1 N3 C3 162(3) . .
O4 Dy1 N4 O1 5.4(3) . .
O4 Dy1 N4 O2 -163.4(2) . .
O4 Dy1 N4 O3 98.2(16) . .
O4 Dy1 N7A C10A -37.1(8) . .
O4 Dy1 N7A C14A 158.1(8) . .
O4 C5 C6 C7 -178.8(4) . .
O4 C5 C9 C8 177.9(5) . .
N1 Dy1 O1 N4 119.4(3) . .
N1 Dy1 O2 N4 -104.7(3) . .
N1 Dy1 O4 C5 124.3(9) . .
N1 Dy1 N2 C2 -156.6(9) . .
N1 Dy1 N3 C3 -138(3) . .
N1 Dy1 N4 O1 -85.7(3) . .
N1 Dy1 N4 O2 105.4(3) . .
N1 Dy1 N4 O3 7.0(17) . .
N1 Dy1 N7A C10A 47.2(8) . .
N1 Dy1 N7A C14A -117.6(8) . .
N2 Dy1 O1 N4 74.3(3) . .
N2 Dy1 O2 N4 -74.1(2) . .
N2 Dy1 O4 C5 54.1(9) . .
N2 Dy1 N1 C1 30(2) . .
N2 Dy1 N3 C3 -65(3) . .
N2 Dy1 N4 O1 -95.4(3) . .
N2 Dy1 N4 O2 95.7(2) . .
N2 Dy1 N4 O3 -2.7(16) . .
N2 Dy1 N7A C10A 63.1(8) . .
N2 Dy1 N7A C14A -101.7(8) . .
N3 Dy1 O1 N4 -2.3(3) . .
N3 Dy1 O2 N4 -170.5(3) . .
N3 Dy1 O4 C5 -175.1(8) . .
N3 Dy1 N1 C1 122(2) . .
N3 Dy1 N2 C2 116.7(9) . .
N3 Dy1 N4 O1 178.1(2) . .
N3 Dy1 N4 O2 9.2(2) . .
N3 Dy1 N4 O3 -89.2(16) . .
N3 Dy1 N7A C10A 137.8(8) . .
N3 Dy1 N7A C14A -27.0(8) . .
N4 Dy1 O4 C5 -13.9(9) . .
N4 Dy1 N1 C1 21(2) . .
N4 Dy1 N2 C2 16.8(8) . .
N4 Dy1 N3 C3 0(3) . .
N4 Dy1 N7A C10A -133.2(8) . .
N4 Dy1 N7A C14A 62.0(8) . .
N5 C8 C9 C5 1.4(9) . .
N9 C44 C45 C41 0.3(7) . .
N10 C34 C35 C36 -0.3(8) . .
N11 C22 C23 C24 0.3(7) . .
N12 C32 C33 C29 1.6(7) . .
C5 C6 C7 N5 0.5(7) . .
C6 C5 C9 C8 -1.3(7) . .
C7 N5 C8 C9 -0.5(9) . .
C8 N5 C7 C6 -0.4(8) . .
C9 C5 C6 C7 0.4(7) . .
N7A Dy1 O1 N4 -122.8(3) . .
N7A Dy1 O2 N4 135.2(2) . .
N7A Dy1 O4 C5 -162.1(9) . .
N7A Dy1 N1 C1 -159(2) . .
N7A Dy1 N2 C2 -172.4(8) . .
N7A Dy1 N3 C3 149(3) . .
N7A Dy1 N4 O1 94.9(3) . .
N7A Dy1 N4 O2 -74.0(3) . .
N7A Dy1 N4 O3 -172.4(15) . .
N7A C10A C11A C12A -0.3(18) . .
C10A N7A C14A C13A 3.7(18) . .
C10A C11A C12A C13A -3.0(13) . .
C10A C11A C12A C15A 170.3(10) . .
C11A C12A C13A C14A 6.2(13) . .
C11A C12A C15A C16A -101.4(7) . 2_756
C11A C12A C15A C16A 153.4(6) . .
C12A C13A C14A N7A -7.1(18) . .
C12A C15A C16A C17A -123.1(7) . .
C12A C15A C16A C15A 118.8(6) . 2_756
C13A C12A C15A C16A -33.8(9) . .
C13A C12A C15A C16A 71.3(9) . 2_756
C14A N7A C10A C11A 0.0(18) . .
N8A C19A C18A C17A 0(2) . .
C19A N8A C20A C21A 2(3) . .
C19A C18A C17A C21A 3.6(16) . .
C19A C18A C17A C16A -170.9(12) . .
C18A C17A C21A C20A -5(2) . .
C18A C17A C16A C15A -7.6(11) . .
C18A C17A C16A C15A 97.4(9) . 2_756
C17A C21A C20A N8A 2(3) . .
C21A C17A C16A C15A -77.0(9) . 2_756
C21A C17A C16A C15A 178.0(7) . .
C20A N8A C19A C18A -3(3) . .
C15A C12A C13A C14A -166.7(9) . .
C16A C17A C21A C20A 170.1(16) . .
C16A C15A C16A C17A 118.0(7) 2_756 .
C16A C15A C16A C15A 0.0 2_756 2_756
C10B C11B C12B C13B -4(3) . .
C10B C11B C12B C15B 167.6(19) . .
C11B C12B C13B C14B -1(3) . .
C11B C12B C15B C16B -93.7(16) . 2_756
C11B C12B C15B C16B 12.7(19) . .
C12B C15B C16B C17B 121.5(13) . .
C12B C15B C16B C15B -119.6(12) . 2_756
C13B C12B C15B C16B -175.8(12) . .
C13B C12B C15B C16B 77.8(16) . 2_756
C19B C18B C17B C21B -1(3) . .
C19B C18B C17B C16B -169(3) . .
C18B C17B C21B C20B 3(3) . .
C18B C17B C16B C15B 93.2(17) . 2_756
C18B C17B C16B C15B -161.5(14) . .
C21B C17B C16B C15B 31(2) . .
C21B C17B C16B C15B -73.9(19) . 2_756
C15B C12B C13B C14B -173.3(19) . .
C16B C17B C21B C20B 170(3) . .
C16B C15B C16B C17B -118.9(13) 2_756 .
C16B C15B C16B C15B 0.0 2_756 2_756
C22 N11 C26 C25 -1.3(8) . .
C22 C23 C24 C25 -1.6(6) . .
C22 C23 C24 C27 178.4(4) . .
C23 C24 C25 C26 1.5(8) . .
C23 C24 C27 C28 6.4(7) . .
C24 C25 C26 N11 0.0(9) . .
C24 C27 C28 C29 176.1(4) . .
C25 C24 C27 C28 -173.6(5) . .
C26 N11 C22 C23 1.2(7) . .
C27 C24 C25 C26 -178.5(5) . .
C27 C28 C29 C30 -158.5(5) . .
C27 C28 C29 C33 21.1(7) . .
C28 C29 C30 C31 175.8(4) . .
C28 C29 C33 C32 -177.4(4) . .
C29 C30 C31 N12 1.6(8) . .
C30 C29 C33 C32 2.2(7) . .
C31 N12 C32 C33 -4.0(7) . .
C32 N12 C31 C30 2.4(8) . .
C33 C29 C30 C31 -3.8(7) . .
C34 N10 C38 C37 -2.3(7) . .
C34 C35 C36 C37 -3.6(7) . .
C34 C35 C36 C39 166.9(4) . .
C35 C36 C37 C38 4.4(6) . .
C35 C36 C39 C40 162.8(4) . .
C35 C36 C39 C40 -94.5(4) . 2
C36 C37 C38 N10 -1.6(7) . .
C36 C39 C40 C39 116.1(4) . 2
C36 C39 C40 C41 -123.7(4) . .
C37 C36 C39 C40 -27.4(6) . .
C37 C36 C39 C40 75.3(5) . 2
C38 N10 C34 C35 3.3(7) . .
C39 C36 C37 C38 -165.5(4) . .
C39 C40 C41 C42 94.0(5) 2 .
C39 C40 C41 C42 -12.2(6) . .
C39 C40 C41 C45 -81.0(5) 2 .
C39 C40 C41 C45 172.8(4) . .
C40 C39 C40 C39 0.0 2 2
C40 C39 C40 C41 120.1(4) 2 .
C40 C41 C42 C43 -172.3(4) . .
C40 C41 C45 C44 172.7(4) . .
C41 C42 C43 N9 -0.3(7) . .
C42 C41 C45 C44 -2.7(7) . .
C43 N9 C44 C45 2.2(7) . .
C44 N9 C43 C42 -2.2(7) . .
C45 C41 C42 C43 2.7(6) . .
